data_7215388
loop_
_publ_author_name
'Zhu, Xia'
'Wang, Li-Yan'
'Liu, Xun-Gao'
'Wang, Ju'
'Li, Bao-Long'
'Li, Hai-Yan'

_publ_section_title
;
 Structural versatility of seven copper(ii) coordination polymers
 constructed with the long flexible ligand
 1,4-bis(1,2,4-triazol-1-yl)butane
;
_journal_issue 20
_journal_name_full CrystEngComm
_journal_page_first 6090
_journal_paper_doi 10.1039/c1ce05466j
_journal_volume 13
_journal_year 2011
_chemical_formula_sum 'C16 H28 Cu N14 O8'
_chemical_formula_weight 608.06
_chemical_name_systematic
;
?
;
_space_group_IT_number 70
_symmetry_cell_setting orthorhombic
_symmetry_space_group_name_Hall '-F 2uv 2vw'
_symmetry_space_group_name_H-M 'F d d d :2'
_atom_sites_solution_hydrogens geom
_atom_sites_solution_primary direct
_atom_sites_solution_secondary difmap
_audit_creation_method SHELXL-97
_cell_angle_alpha 90.00
_cell_angle_beta 90.00
_cell_angle_gamma 90.00
_cell_formula_units_Z 8
_cell_length_a 12.887(2)
_cell_length_b 17.043(3)
_cell_length_c 24.799(4)
_cell_measurement_reflns_used 4472
_cell_measurement_temperature 193(2)
_cell_measurement_theta_max 25.3491
_cell_measurement_theta_min 3.1631
_cell_volume 5446.7(16)
_computing_cell_refinement 'CrystalClear (Rigaku Corp., 2000)'
_computing_data_collection 'CrystalClear (Rigaku Corp., 2000)'
_computing_data_reduction 'CrystalClear (Rigaku Corp., 2000)'
_computing_molecular_graphics 'Bruker SHELXTL'
_computing_publication_material 'Bruker SHELXTL'
_computing_structure_refinement 'SHELXL-97 (Sheldrick, 1997)'
_computing_structure_solution 'SHELXS-97 (Sheldrick, 1990)'
_diffrn_ambient_temperature 193(2)
_diffrn_measured_fraction_theta_full 0.984
_diffrn_measured_fraction_theta_max 0.984
_diffrn_measurement_device_type 'Rigaku Mercury CCD'
_diffrn_measurement_method \w
_diffrn_radiation_monochromator graphite
_diffrn_radiation_source 'fine-focus sealed tube'
_diffrn_radiation_type MoK\a
_diffrn_radiation_wavelength 0.71070
_diffrn_reflns_av_R_equivalents 0.0496
_diffrn_reflns_av_sigmaI/netI 0.0248
_diffrn_reflns_limit_h_max 14
_diffrn_reflns_limit_h_min -15
_diffrn_reflns_limit_k_max 20
_diffrn_reflns_limit_k_min -19
_diffrn_reflns_limit_l_max 29
_diffrn_reflns_limit_l_min -29
_diffrn_reflns_number 12507
_diffrn_reflns_theta_full 25.33
_diffrn_reflns_theta_max 25.33
_diffrn_reflns_theta_min 3.16
_diffrn_standards_decay_% 0
_diffrn_standards_interval_count 0
_diffrn_standards_interval_time 0
_diffrn_standards_number 0
_exptl_absorpt_coefficient_mu 0.869
_exptl_absorpt_correction_T_max 0.8735
_exptl_absorpt_correction_T_min 0.6705
_exptl_absorpt_correction_type multi-scan
_exptl_absorpt_process_details 'Jacobson, R. (1998) Private communication'
_exptl_crystal_colour blue
_exptl_crystal_density_diffrn 1.483
_exptl_crystal_density_method 'not measured'
_exptl_crystal_description Block
_exptl_crystal_F_000 2520
_exptl_crystal_size_max 0.50
_exptl_crystal_size_mid 0.34
_exptl_crystal_size_min 0.16
_refine_diff_density_max 0.852
_refine_diff_density_min -0.583
_refine_diff_density_rms 0.097
_refine_ls_extinction_method none
_refine_ls_goodness_of_fit_ref 1.315
_refine_ls_hydrogen_treatment mixed
_refine_ls_matrix_type full
_refine_ls_number_parameters 99
_refine_ls_number_reflns 1237
_refine_ls_number_restraints 2
_refine_ls_restrained_S_all 1.315
_refine_ls_R_factor_all 0.0758
_refine_ls_R_factor_gt 0.0726
_refine_ls_shift/su_max 0.000
_refine_ls_shift/su_mean 0.000
_refine_ls_structure_factor_coef Fsqd
_refine_ls_weighting_details 'calc w=1/[\s^2^(Fo^2^)+(0.1101P)^2^+28.8567P] where P=(Fo^2^+2Fc^2^)/3'
_refine_ls_weighting_scheme calc
_refine_ls_wR_factor_gt 0.2078
_refine_ls_wR_factor_ref 0.2107
_reflns_number_gt 1185
_reflns_number_total 1237
_reflns_threshold_expression >2sigma(I)
_cod_data_source_file c1ce05466j.txt
_cod_data_source_block Cu_btb_NO3
_cod_depositor_comments
;
The following automatic conversions were performed:

'_symmetry_cell_setting' value 'Orthorhombic' changed to
'orthorhombic' according to
/usr/data/users/saulius/automatic-downloads/retrospective/RSC/lib/dictionaries/cif_core.dic
dictionary named 'cif_core.dic' version 2.4.2 from
2011-04-26.

'_exptl_absorpt_correction_type' value 'Multi-scan'
changed to 'multi-scan' according to
/usr/data/users/saulius/automatic-downloads/retrospective/RSC/lib/dictionaries/cif_core.dic
dictionary named 'cif_core.dic' version 2.4.2 from 2011-04-26.

Automatic conversion script
Id: cif_fix_values 2281 2013-09-26 08:29:07Z andrius 
;
_cod_original_cell_volume 5446.6(15)
_cod_original_sg_symbol_H-M Fddd
_cod_database_code 7215388

loop_
_symmetry_equiv_pos_as_xyz
'x, y, z'
'-x, y+1/4, z+1/4'
'x+1/4, -y, z+1/4'
'-x+1/4, -y+3/4, z+1/2'
'x, y+1/2, z+1/2'
'-x, y+3/4, z+3/4'
'x+1/4, -y+1/2, z+3/4'
'-x+1/4, -y+5/4, z+1'
'x+1/2, y, z+1/2'
'-x+1/2, y+1/4, z+3/4'
'x+3/4, -y, z+3/4'
'-x+3/4, -y+3/4, z+1'
'x+1/2, y+1/2, z'
'-x+1/2, y+3/4, z+1/4'
'x+3/4, -y+1/2, z+1/4'
'-x+3/4, -y+5/4, z+1/2'
'-x, -y, -z'
'x, -y-1/4, -z-1/4'
'-x-1/4, y, -z-1/4'
'x-1/4, y-3/4, -z-1/2'
'-x, -y+1/2, -z+1/2'
'x, -y+1/4, -z+1/4'
'-x-1/4, y+1/2, -z+1/4'
'x-1/4, y-1/4, -z'
'-x+1/2, -y, -z+1/2'
'x+1/2, -y-1/4, -z+1/4'
'-x+1/4, y, -z+1/4'
'x+1/4, y-3/4, -z'
'-x+1/2, -y+1/2, -z'
'x+1/2, -y+1/4, -z-1/4'
'-x+1/4, y+1/2, -z-1/4'
'x+1/4, y-1/4, -z-1/2'

loop_
_atom_site_label
_atom_site_type_symbol
_atom_site_fract_x
_atom_site_fract_y
_atom_site_fract_z
_atom_site_U_iso_or_equiv
_atom_site_adp_type
_atom_site_occupancy
_atom_site_symmetry_multiplicity
_atom_site_calc_flag
_atom_site_refinement_flags
Cu1 Cu 0.6250 0.1250 0.1250 0.0257(4) Uani 1 4 d S
O1 O 0.6250 -0.0159(3) 0.1250 0.0379(12) Uani 1 2 d SD
O2 O 0.9304(6) 0.4214(5) 0.1465(3) 0.117(3) Uani 1 1 d .
O3 O 0.7909(11) 0.3794(9) 0.1063(6) 0.048(4) Uiso 0.25 1 d PD
O4 O 0.8750 0.3750 0.0771(10) 0.069(6) Uiso 0.30 2 d SP
O5 O 0.914(2) 0.3025(15) 0.1305(10) 0.020(5) Uiso 0.10 1 d P
N1 N 0.8318(3) 0.1618(2) 0.24903(16) 0.0357(10) Uani 1 1 d .
N2 N 0.8708(4) 0.0914(3) 0.2324(2) 0.0496(13) Uani 1 1 d .
N3 N 0.7354(3) 0.12568(19) 0.18247(15) 0.0297(9) Uani 1 1 d .
N4 N 0.8750 0.3750 0.1249(2) 0.0339(13) Uani 1 2 d SD
C1 C 0.9573(5) 0.2662(4) 0.2674(3) 0.0644(18) Uani 1 1 d .
H1A H 0.9894 0.2960 0.2973 0.077 Uiso 1 1 calc R
H1B H 0.9166 0.3039 0.2456 0.077 Uiso 1 1 calc R
C2 C 0.8847(4) 0.2082(3) 0.2908(2) 0.0466(13) Uani 1 1 d .
H2A H 0.9235 0.1725 0.3149 0.056 Uiso 1 1 calc R
H2B H 0.8321 0.2360 0.3128 0.056 Uiso 1 1 calc R
C3 C 0.8105(4) 0.0723(3) 0.1927(2) 0.0427(12) Uani 1 1 d .
H3A H 0.8182 0.0251 0.1728 0.051 Uiso 1 1 calc R
C4 C 0.7518(3) 0.1807(3) 0.21900(17) 0.0301(10) Uani 1 1 d .
H4A H 0.7117 0.2271 0.2229 0.036 Uiso 1 1 calc R
H1W H 0.568(3) -0.050(3) 0.126(2) 0.036 Uiso 1 1 d D

loop_
_atom_site_aniso_label
_atom_site_aniso_U_11
_atom_site_aniso_U_22
_atom_site_aniso_U_33
_atom_site_aniso_U_23
_atom_site_aniso_U_13
_atom_site_aniso_U_12
Cu1 0.0176(6) 0.0287(7) 0.0306(7) 0.000 0.000 0.000
O1 0.031(3) 0.024(2) 0.058(3) 0.000 0.003(2) 0.000
O2 0.117(6) 0.122(5) 0.111(5) 0.018(5) -0.010(5) -0.071(5)
N1 0.036(2) 0.033(2) 0.038(2) -0.0008(16) -0.0064(17) -0.0006(17)
N2 0.047(3) 0.035(2) 0.067(3) -0.001(2) -0.027(2) 0.004(2)
N3 0.0238(19) 0.0282(18) 0.037(2) 0.0009(15) -0.0022(16) -0.0009(14)
N4 0.022(3) 0.039(3) 0.040(3) 0.000 0.000 -0.011(2)
C1 0.063(4) 0.071(4) 0.059(4) -0.017(3) -0.013(3) -0.021(3)
C2 0.054(3) 0.049(3) 0.037(3) -0.002(2) -0.015(2) -0.008(2)
C3 0.036(3) 0.033(2) 0.058(3) -0.006(2) -0.016(2) 0.006(2)
C4 0.028(2) 0.032(2) 0.030(2) -0.0008(17) -0.0012(18) 0.0006(18)

loop_
_atom_type_symbol
_atom_type_description
_atom_type_scat_dispersion_real
_atom_type_scat_dispersion_imag
_atom_type_scat_source
C C 0.0033 0.0016 'International Tables Vol C Tables 4.2.6.8 and 6.1.1.4'
H H 0.0000 0.0000 'International Tables Vol C Tables 4.2.6.8 and 6.1.1.4'
Cu Cu 0.3201 1.2651 'International Tables Vol C Tables 4.2.6.8 and 6.1.1.4'
N N 0.0061 0.0033 'International Tables Vol C Tables 4.2.6.8 and 6.1.1.4'
O O 0.0106 0.0060 'International Tables Vol C Tables 4.2.6.8 and 6.1.1.4'

loop_
_geom_angle_atom_site_label_1
_geom_angle_atom_site_label_2
_geom_angle_atom_site_label_3
_geom_angle
_geom_angle_site_symmetry_1
_geom_angle_site_symmetry_3
N3 Cu1 N3 179.34(19) 27_655 .
N3 Cu1 N3 89.9(2) 27_655 22
N3 Cu1 N3 90.1(2) . 22
N3 Cu1 N3 90.1(2) 27_655 8_644
N3 Cu1 N3 89.9(2) . 8_644
N3 Cu1 N3 179.34(19) 22 8_644
N3 Cu1 O1 89.67(9) 27_655 22
N3 Cu1 O1 89.67(9) . 22
N3 Cu1 O1 90.33(9) 22 22
N3 Cu1 O1 90.33(9) 8_644 22
N3 Cu1 O1 90.33(9) 27_655 .
N3 Cu1 O1 90.33(9) . .
N3 Cu1 O1 89.67(9) 22 .
N3 Cu1 O1 89.67(9) 8_644 .
O1 Cu1 O1 180.0 22 .
Cu1 O1 H1W 128(3) . .
N4 O2 O3 54.3(7) . 12_654
N4 O2 O5 63.1(11) . 12_654
O3 O2 O5 103.7(13) 12_654 12_654
N4 O3 O4 56.6(12) . .
N4 O3 O2 55.1(7) . 12_654
O4 O3 O2 98.2(12) . 12_654
N4 O3 O5 61.1(13) . 12_654
O4 O3 O5 86.8(15) . 12_654
O2 O3 O5 95.7(14) 12_654 12_654
N4 O4 O3 56.3(11) . 12_654
N4 O4 O3 56.3(11) . .
O3 O4 O3 113(2) 12_654 .
N4 O5 O2 52.4(11) . 12_654
N4 O5 O3 50.3(11) . 12_654
O2 O5 O3 102.7(18) 12_654 12_654
C4 N1 N2 109.6(4) . .
C4 N1 C2 129.1(4) . .
N2 N1 C2 121.0(4) . .
C3 N2 N1 103.3(4) . .
C4 N3 C3 103.5(4) . .
C4 N3 Cu1 127.1(3) . .
C3 N3 Cu1 129.4(3) . .
O3 N4 O3 134.1(17) . 12_654
O3 N4 O4 67.0(9) . .
O3 N4 O4 67.0(9) 12_654 .
O3 N4 O2 133.1(9) . .
O3 N4 O2 70.6(9) 12_654 .
O4 N4 O2 116.7(4) . .
O3 N4 O2 70.6(9) . 12_654
O3 N4 O2 133.1(9) 12_654 12_654
O4 N4 O2 116.7(4) . 12_654
O2 N4 O2 126.5(9) . 12_654
O3 N4 O5 68.5(14) . 12_654
O3 N4 O5 116.5(14) 12_654 12_654
O4 N4 O5 95.9(11) . 12_654
O2 N4 O5 64.5(13) . 12_654
O2 N4 O5 109.7(12) 12_654 12_654
O3 N4 O5 116.5(14) . .
O3 N4 O5 68.5(14) 12_654 .
O4 N4 O5 95.9(11) . .
O2 N4 O5 109.7(12) . .
O2 N4 O5 64.5(13) 12_654 .
O5 N4 O5 168(2) 12_654 .
C2 C1 C1 116.3(7) . 21_755
C2 C1 H1A 108.2 . .
C1 C1 H1A 108.2 21_755 .
C2 C1 H1B 108.2 . .
C1 C1 H1B 108.2 21_755 .
H1A C1 H1B 107.4 . .
N1 C2 C1 112.1(5) . .
N1 C2 H2A 109.2 . .
C1 C2 H2A 109.2 . .
N1 C2 H2B 109.2 . .
C1 C2 H2B 109.2 . .
H2A C2 H2B 107.9 . .
N2 C3 N3 113.7(5) . .
N2 C3 H3A 123.1 . .
N3 C3 H3A 123.1 . .
N1 C4 N3 109.9(4) . .
N1 C4 H4A 125.1 . .
N3 C4 H4A 125.1 . .

loop_
_geom_bond_atom_site_label_1
_geom_bond_atom_site_label_2
_geom_bond_distance
_geom_bond_site_symmetry_2
Cu1 N3 2.014(4) 27_655
Cu1 N3 2.014(4) .
Cu1 N3 2.014(4) 22
Cu1 N3 2.014(4) 8_644
Cu1 O1 2.402(5) 22
Cu1 O1 2.402(5) .
O1 H1W 0.93(2) .
O2 N4 1.192(7) .
O3 N4 1.180(13) .
O4 N4 1.18(3) .
O5 N4 1.34(3) .
N1 C4 1.312(6) .
N1 N2 1.363(6) .
N1 C2 1.471(6) .
N2 C3 1.296(7) .
N3 C4 1.321(6) .
N3 C3 1.352(6) .
N4 O3 1.180(13) 12_654
N4 O2 1.192(7) 12_654
N4 O5 1.34(3) 12_654
C1 C2 1.480(9) .
C1 C1 1.504(13) 21_755
C1 H1A 0.9900 .
C1 H1B 0.9900 .
C2 H2A 0.9900 .
C2 H2B 0.9900 .
C3 H3A 0.9500 .
C4 H4A 0.9500 .

loop_
_geom_hbond_atom_site_label_D
_geom_hbond_atom_site_label_H
_geom_hbond_atom_site_label_A
_geom_hbond_distance_DH
_geom_hbond_distance_HA
_geom_hbond_distance_DA
_geom_hbond_angle_DHA
_geom_hbond_site_symmetry_A
O1 H1W O2 0.93(2) 1.91(3) 2.778(7) 154(5) 13_445
O1 H1W O3 0.93(2) 2.02(3) 2.920(15) 164(5) 8_644

loop_
_geom_torsion_atom_site_label_1
_geom_torsion_atom_site_label_2
_geom_torsion_atom_site_label_3
_geom_torsion_atom_site_label_4
_geom_torsion
_geom_torsion_site_symmetry_1
_geom_torsion_site_symmetry_4
O2 O3 O4 N4 -38.1(5) 12_654 .
N4 O3 O4 O3 0.0 . 12_654
O2 O3 O4 O3 -38.1(5) 12_654 12_654
C4 N1 N2 C3 -0.1(6) . .
C2 N1 N2 C3 -174.1(5) . .
N3 Cu1 N3 C4 118.0(4) 22 .
N3 Cu1 N3 C4 -62.6(4) 8_644 .
O1 Cu1 N3 C4 27.7(4) 22 .
O1 Cu1 N3 C4 -152.3(4) . .
N3 Cu1 N3 C3 -60.8(4) 22 .
N3 Cu1 N3 C3 118.5(5) 8_644 .
O1 Cu1 N3 C3 -151.2(4) 22 .
O1 Cu1 N3 C3 28.8(4) . .
C4 N1 C2 C1 -79.8(7) . .
N2 N1 C2 C1 93.0(7) . .
C1 C1 C2 N1 -58.9(9) 21_755 .
N1 N2 C3 N3 0.3(7) . .
C4 N3 C3 N2 -0.4(6) . .
Cu1 N3 C3 N2 178.7(4) . .
N2 N1 C4 N3 -0.1(6) . .
C2 N1 C4 N3 173.3(5) . .
C3 N3 C4 N1 0.3(5) . .
Cu1 N3 C4 N1 -178.8(3) . .
